data_7711486
loop_
_publ_author_name
'Chegerev, Maxim'
'Korchagin, Denis V.'
'Shilov, Gennady V.'
'Efimov, N. N.'
'Starikov, Andrey'
'Piskunov, Alexandr Vladimirovich'
'Chernyshev, Anatoly V.'
'Bulgakov, Alexei'
'Minkin, Vladimir I.'
'Palii, Andrei'
'Aldoshin, Sergey M.'

_publ_section_title
;
 Magnetically bistable cobalt-dioxolene complexes with tetradentate
 N-donor base
;
_journal_name_full 'Dalton Transactions'
_journal_paper_doi 10.1039/D2DT02874C
_journal_year 2022
_chemical_formula_sum 'C34 H42 Co N4 O2'
_chemical_formula_weight 597.64
_space_group_crystal_system monoclinic
_space_group_IT_number 14
_space_group_name_Hall '-P 2yn'
_space_group_name_H-M_alt 'P 1 21/n 1'
_atom_sites_solution_hydrogens geom
_audit_creation_method SHELXL-2017/1
_audit_update_record
;
2022-08-29 deposited with the CCDC.	2022-10-12 downloaded from the CCDC.
;
_cell_angle_alpha 90
_cell_angle_beta 90.154(2)
_cell_angle_gamma 90
_cell_formula_units_Z 4
_cell_length_a 13.4993(4)
_cell_length_b 15.0232(4)
_cell_length_c 15.4663(5)
_cell_measurement_reflns_used 13020
_cell_measurement_temperature 100(1)
_cell_measurement_theta_max 31.1410
_cell_measurement_theta_min 3.3120
_cell_volume 3136.60(16)
_computing_cell_refinement 'CrysAlisPro 1.171.36.20 (Agilent Technologies, 2012)'
_computing_data_collection 'CrysAlisPro 1.171.36.20 (Agilent Technologies, 2012)'
_computing_data_reduction 'CrysAlisPro 1.171.36.20 (Agilent Technologies, 2012)'
_computing_structure_refinement 'SHELXL-2017/1 (Sheldrick, 2017)'
_computing_structure_solution 'SHELXS-2013/1 (Sheldrick, 2008)'
_diffrn_ambient_environment N~2~
_diffrn_ambient_temperature 100(1)
_diffrn_detector 'CCD plate'
_diffrn_detector_area_resol_mean 16.2060
_diffrn_detector_type Eos
_diffrn_measured_fraction_theta_full 0.999
_diffrn_measured_fraction_theta_max 0.999
_diffrn_measurement_device 'four-circle diffractometer'
_diffrn_measurement_device_type 'Xcalibur, Eos'
_diffrn_measurement_method '\w scans'
_diffrn_radiation_monochromator graphite
_diffrn_radiation_probe x-ray
_diffrn_radiation_type 'Mo K\a'
_diffrn_radiation_wavelength 0.71073
_diffrn_reflns_av_R_equivalents 0.0561
_diffrn_reflns_av_unetI/netI 0.0449
_diffrn_reflns_Laue_measured_fraction_full 0.999
_diffrn_reflns_Laue_measured_fraction_max 0.999
_diffrn_reflns_limit_h_max 18
_diffrn_reflns_limit_h_min -18
_diffrn_reflns_limit_k_max 20
_diffrn_reflns_limit_k_min -20
_diffrn_reflns_limit_l_max 21
_diffrn_reflns_limit_l_min -20
_diffrn_reflns_number 42644
_diffrn_reflns_point_group_measured_fraction_full 0.999
_diffrn_reflns_point_group_measured_fraction_max 0.999
_diffrn_reflns_theta_full 25.242
_diffrn_reflns_theta_max 29.330
_diffrn_reflns_theta_min 2.963
_diffrn_source 'Enhance (Mo) X-ray Source'
_exptl_absorpt_coefficient_mu 0.583
_exptl_absorpt_correction_T_max 1.00000
_exptl_absorpt_correction_T_min 0.75588
_exptl_absorpt_correction_type multi-scan
_exptl_absorpt_process_details
;
CrysAlisPro, Agilent Technologies,
Version 1.171.37.35 (release 13-08-2014 CrysAlis171 .NET)
(compiled Aug 13 2014,18:06:01)
Empirical absorption correction using spherical harmonics,
 implemented in SCALE3 ABSPACK scaling algorithm.
;
_exptl_crystal_colour black
_exptl_crystal_density_diffrn 1.266
_exptl_crystal_description parallelepiped
_exptl_crystal_F_000 1268
_exptl_crystal_size_max 0.50
_exptl_crystal_size_mid 0.22
_exptl_crystal_size_min 0.20
_refine_diff_density_max 0.975
_refine_diff_density_min -0.482
_refine_diff_density_rms 0.075
_refine_ls_extinction_method none
_refine_ls_goodness_of_fit_ref 1.123
_refine_ls_hydrogen_treatment constr
_refine_ls_matrix_type full
_refine_ls_number_parameters 370
_refine_ls_number_reflns 8607
_refine_ls_number_restraints 0
_refine_ls_restrained_S_all 1.123
_refine_ls_R_factor_all 0.0825
_refine_ls_R_factor_gt 0.0616
_refine_ls_shift/su_max 0.001
_refine_ls_shift/su_mean 0.000
_refine_ls_structure_factor_coef Fsqd
_refine_ls_weighting_details 'w=1/[\s^2^(Fo^2^)+(0.0423P)^2^+5.0206P] where P=(Fo^2^+2Fc^2^)/3'
_refine_ls_weighting_scheme calc
_refine_ls_wR_factor_gt 0.1376
_refine_ls_wR_factor_ref 0.1472
_reflns_Friedel_coverage 0.000
_reflns_number_gt 6753
_reflns_number_total 8607
_reflns_threshold_expression 'I > 2\s(I)'
_cod_data_source_file d2dt02874c2.cif
_cod_data_source_block 1a_100
_cod_original_sg_symbol_H-M 'P 21/n'
_cod_database_code 7711486
_shelx_shelxl_version_number 2017/1
_shelx_space_group_comment
;
The symmetry employed for this shelxl refinement is uniquely defined
by the following loop, which should always be used as a source of
symmetry information in preference to the above space-group names.
They are only intended as comments.
;

loop_
_space_group_symop_operation_xyz
'x, y, z'
'-x+1/2, y+1/2, -z+1/2'
'-x, -y, -z'
'x-1/2, -y-1/2, z-1/2'

loop_
_atom_site_label
_atom_site_type_symbol
_atom_site_fract_x
_atom_site_fract_y
_atom_site_fract_z
_atom_site_U_iso_or_equiv
_atom_site_adp_type
_atom_site_occupancy
_atom_site_site_symmetry_order
_atom_site_calc_flag
_atom_site_refinement_flags_posn
_atom_site_refinement_flags_adp
_atom_site_refinement_flags_occupancy
_atom_site_disorder_assembly
_atom_site_disorder_group
Co1 Co 0.63358(3) 0.26878(2) 0.81078(2) 0.02383(10) Uani 1 1 d . . . . .
O1 O 0.65510(13) 0.17399(12) 0.89650(12) 0.0260(4) Uani 1 1 d . . . . .
O2 O 0.77302(14) 0.24292(12) 0.77770(11) 0.0246(4) Uani 1 1 d . . . . .
N2 N 0.68432(16) 0.39833(15) 0.87632(14) 0.0244(5) Uani 1 1 d . . . . .
N1 N 0.60945(15) 0.37261(13) 0.71525(13) 0.0201(4) Uani 1 1 d . . . . .
N3 N 0.55561(17) 0.19599(15) 0.69656(15) 0.0261(5) Uani 1 1 d . . . . .
N4 N 0.48677(17) 0.30139(15) 0.84292(14) 0.0250(5) Uani 1 1 d . . . . .
C1 C 0.75011(18) 0.14907(16) 0.89890(15) 0.0194(5) Uani 1 1 d . . . . .
C2 C 0.71852(19) 0.04238(17) 1.02539(17) 0.0232(5) Uani 1 1 d . . . . .
C3 C 0.88882(17) 0.06778(15) 0.95626(15) 0.0166(4) Uani 1 1 d . . . . .
H3A H 0.915301 0.027776 0.995973 0.020 Uiso 1 1 calc R U . . .
C4 C 0.78730(18) 0.08729(15) 0.95949(15) 0.0176(4) Uani 1 1 d . . . . .
C5 C 0.95114(17) 0.10658(15) 0.89530(15) 0.0173(4) Uani 1 1 d . . . . .
H5A H 1.018057 0.091865 0.895690 0.021 Uiso 1 1 calc R U . . .
C6 C 0.91610(18) 0.16712(15) 0.83338(15) 0.0178(4) Uani 1 1 d . . . . .
C7 C 0.98548(19) 0.21347(16) 0.76892(17) 0.0223(5) Uani 1 1 d . . . . .
C8 C 0.81453(18) 0.18800(15) 0.83454(15) 0.0182(5) Uani 1 1 d . . . . .
C9 C 0.44502(19) 0.36272(16) 0.79154(17) 0.0225(5) Uani 1 1 d . . . . .
C10 C 0.7468(2) 0.54307(19) 0.84035(19) 0.0314(6) Uani 1 1 d . . . . .
H10A H 0.760989 0.585463 0.798358 0.038 Uiso 1 1 calc R U . . .
C11 C 0.77383(19) -0.02274(17) 1.08389(17) 0.0233(5) Uani 1 1 d . . . . .
H11A H 0.805741 -0.067182 1.049129 0.035 Uiso 1 1 calc R U . . .
H11B H 0.822752 0.008875 1.116959 0.035 Uiso 1 1 calc R U . . .
H11C H 0.727773 -0.050887 1.122379 0.035 Uiso 1 1 calc R U . . .
C12 C 0.69299(19) 0.43643(17) 0.72469(16) 0.0220(5) Uani 1 1 d . . . . .
H12A H 0.679116 0.489668 0.691304 0.026 Uiso 1 1 calc R U . . .
H12B H 0.753125 0.409794 0.702261 0.026 Uiso 1 1 calc R U . . .
C13 C 1.0925(2) 0.18014(19) 0.77621(19) 0.0289(6) Uani 1 1 d . . . . .
H13A H 1.115809 0.188359 0.834363 0.043 Uiso 1 1 calc R U . . .
H13B H 1.094965 0.118062 0.761647 0.043 Uiso 1 1 calc R U . . .
H13C H 1.133756 0.213117 0.737192 0.043 Uiso 1 1 calc R U . . .
C14 C 0.3448(2) 0.38002(19) 0.7949(2) 0.0320(6) Uani 1 1 d . . . . .
H14A H 0.316316 0.422580 0.758925 0.038 Uiso 1 1 calc R U . . .
C15 C 0.5512(2) 0.24755(17) 0.62567(18) 0.0270(6) Uani 1 1 d . . . . .
C16 C 0.70796(19) 0.46095(17) 0.81784(16) 0.0223(5) Uani 1 1 d . . . . .
C17 C 0.9859(2) 0.31424(17) 0.7893(2) 0.0304(6) Uani 1 1 d . . . . .
H17A H 0.919578 0.337039 0.785256 0.046 Uiso 1 1 calc R U . . .
H17B H 1.010817 0.323594 0.846802 0.046 Uiso 1 1 calc R U . . .
H17C H 1.027416 0.344634 0.748625 0.046 Uiso 1 1 calc R U . . .
C18 C 0.6994(2) 0.4158(2) 0.96063(19) 0.0334(6) Uani 1 1 d . . . . .
C19 C 0.4301(2) 0.25625(19) 0.89950(19) 0.0310(6) Uani 1 1 d . . . . .
H19A H 0.459958 0.214086 0.935073 0.037 Uiso 1 1 calc R U . . .
C20 C 0.7400(3) 0.4967(2) 0.9870(2) 0.0400(7) Uani 1 1 d . . . . .
H20A H 0.751098 0.507531 1.045453 0.048 Uiso 1 1 calc R U . . .
C21 C 0.9517(2) 0.1990(2) 0.67525(18) 0.0316(6) Uani 1 1 d . . . . .
H21A H 0.884713 0.219292 0.668627 0.047 Uiso 1 1 calc R U . . .
H21B H 0.994068 0.231815 0.637010 0.047 Uiso 1 1 calc R U . . .
H21C H 0.955277 0.136760 0.661465 0.047 Uiso 1 1 calc R U . . .
C22 C 0.6377(2) -0.0120(2) 0.9780(2) 0.0352(7) Uani 1 1 d . . . . .
H22A H 0.668451 -0.055564 0.941502 0.053 Uiso 1 1 calc R U . . .
H22B H 0.596551 -0.041362 1.019726 0.053 Uiso 1 1 calc R U . . .
H22C H 0.597882 0.027283 0.943396 0.053 Uiso 1 1 calc R U . . .
C23 C 0.5129(3) 0.0601(2) 0.7734(2) 0.0427(8) Uani 1 1 d . . . . .
H23A H 0.476204 0.006251 0.763719 0.064 Uiso 1 1 calc R U . . .
H23B H 0.580746 0.045735 0.785809 0.064 Uiso 1 1 calc R U . . .
H23C H 0.484919 0.091633 0.821513 0.064 Uiso 1 1 calc R U . . .
C24 C 0.6691(3) 0.1116(2) 1.0833(2) 0.0411(8) Uani 1 1 d . . . . .
H24A H 0.633657 0.153585 1.048190 0.062 Uiso 1 1 calc R U . . .
H24B H 0.623849 0.082438 1.121819 0.062 Uiso 1 1 calc R U . . .
H24C H 0.718829 0.142200 1.116400 0.062 Uiso 1 1 calc R U . . .
C25 C 0.4987(3) 0.2245(2) 0.5521(2) 0.0385(7) Uani 1 1 d . . . . .
H25A H 0.495485 0.262955 0.505012 0.046 Uiso 1 1 calc R U . . .
C26 C 0.6128(2) 0.33120(17) 0.62895(17) 0.0270(6) Uani 1 1 d . . . . .
H26A H 0.680852 0.316985 0.614597 0.032 Uiso 1 1 calc R U . . .
H26B H 0.588257 0.373126 0.586262 0.032 Uiso 1 1 calc R U . . .
C27 C 0.4565(3) 0.0890(2) 0.6220(2) 0.0456(8) Uani 1 1 d . . . . .
H27A H 0.425624 0.033700 0.621647 0.055 Uiso 1 1 calc R U . . .
C28 C 0.6722(3) 0.3458(3) 1.0237(2) 0.0548(10) Uani 1 1 d . . . . .
H28A H 0.686451 0.366359 1.081241 0.082 Uiso 1 1 calc R U . . .
H28B H 0.602809 0.332899 1.018692 0.082 Uiso 1 1 calc R U . . .
H28C H 0.709810 0.292940 1.012213 0.082 Uiso 1 1 calc R U . . .
C29 C 0.4509(3) 0.1429(2) 0.5500(2) 0.0487(9) Uani 1 1 d . . . . .
H29A H 0.415829 0.124872 0.501141 0.058 Uiso 1 1 calc R U . . .
C30 C 0.3306(2) 0.2701(2) 0.9066(2) 0.0383(7) Uani 1 1 d . . . . .
H30A H 0.293136 0.238218 0.946330 0.046 Uiso 1 1 calc R U . . .
C31 C 0.5079(2) 0.11680(19) 0.6949(2) 0.0333(6) Uani 1 1 d . . . . .
C32 C 0.2868(2) 0.3323(2) 0.8535(2) 0.0416(8) Uani 1 1 d . . . . .
H32A H 0.218992 0.342533 0.856620 0.050 Uiso 1 1 calc R U . . .
C33 C 0.51314(19) 0.41564(17) 0.73237(19) 0.0267(6) Uani 1 1 d . . . . .
H33A H 0.479484 0.425339 0.677683 0.032 Uiso 1 1 calc R U . . .
H33B H 0.525139 0.473479 0.758235 0.032 Uiso 1 1 calc R U . . .
C34 C 0.7638(3) 0.5604(2) 0.9268(2) 0.0399(7) Uani 1 1 d . . . . .
H34A H 0.791089 0.614393 0.943982 0.048 Uiso 1 1 calc R U . . .

loop_
_atom_site_aniso_label
_atom_site_aniso_U_11
_atom_site_aniso_U_22
_atom_site_aniso_U_33
_atom_site_aniso_U_23
_atom_site_aniso_U_13
_atom_site_aniso_U_12
Co1 0.02282(18) 0.02301(18) 0.02568(19) 0.01212(14) 0.00219(13) 0.00378(13)
O1 0.0191(9) 0.0296(10) 0.0293(10) 0.0143(8) 0.0063(7) 0.0078(7)
O2 0.0254(9) 0.0266(9) 0.0219(9) 0.0118(7) 0.0049(7) 0.0057(7)
N2 0.0250(11) 0.0257(11) 0.0224(11) 0.0033(9) 0.0024(9) -0.0006(9)
N1 0.0222(10) 0.0176(9) 0.0205(10) 0.0049(8) -0.0016(8) -0.0001(8)
N3 0.0303(12) 0.0193(10) 0.0287(12) 0.0064(9) 0.0000(9) 0.0011(9)
N4 0.0288(12) 0.0209(10) 0.0254(11) 0.0036(9) 0.0003(9) -0.0048(9)
C1 0.0186(11) 0.0208(11) 0.0188(11) 0.0034(9) 0.0031(9) 0.0023(9)
C2 0.0227(12) 0.0244(12) 0.0227(12) 0.0093(10) 0.0056(10) 0.0063(10)
C3 0.0202(11) 0.0127(10) 0.0168(11) 0.0008(8) -0.0016(8) 0.0000(8)
C4 0.0191(11) 0.0168(10) 0.0168(11) 0.0011(8) 0.0024(8) 0.0016(8)
C5 0.0152(11) 0.0156(10) 0.0213(11) -0.0029(9) 0.0006(9) -0.0004(8)
C6 0.0196(11) 0.0155(10) 0.0182(11) -0.0008(9) 0.0034(9) -0.0017(8)
C7 0.0225(12) 0.0193(11) 0.0251(12) 0.0042(9) 0.0081(10) 0.0016(9)
C8 0.0206(11) 0.0174(11) 0.0167(11) 0.0034(9) 0.0029(9) 0.0007(9)
C9 0.0249(13) 0.0195(11) 0.0231(12) -0.0037(9) 0.0000(10) -0.0032(9)
C10 0.0374(16) 0.0255(13) 0.0312(15) 0.0048(11) -0.0038(12) -0.0043(11)
C11 0.0232(12) 0.0231(12) 0.0236(12) 0.0090(10) 0.0037(10) 0.0032(10)
C12 0.0233(12) 0.0204(11) 0.0223(12) 0.0062(9) 0.0001(9) -0.0011(9)
C13 0.0233(13) 0.0280(13) 0.0356(15) 0.0075(11) 0.0099(11) -0.0001(10)
C14 0.0264(14) 0.0267(14) 0.0431(17) -0.0050(12) 0.0007(12) 0.0010(11)
C15 0.0329(14) 0.0191(12) 0.0291(13) 0.0051(10) -0.0031(11) 0.0002(10)
C16 0.0216(12) 0.0229(12) 0.0223(12) 0.0027(10) -0.0003(9) 0.0004(9)
C17 0.0313(15) 0.0200(12) 0.0399(16) 0.0089(11) 0.0129(12) -0.0007(10)
C18 0.0393(17) 0.0362(16) 0.0247(14) 0.0051(12) 0.0026(12) -0.0043(13)
C19 0.0404(16) 0.0250(13) 0.0277(14) 0.0008(11) 0.0055(12) -0.0080(11)
C20 0.055(2) 0.0389(17) 0.0265(15) -0.0038(13) -0.0032(14) -0.0050(15)
C21 0.0322(15) 0.0397(16) 0.0230(13) 0.0077(12) 0.0112(11) 0.0025(12)
C22 0.0205(13) 0.0451(17) 0.0400(16) 0.0236(14) 0.0007(11) -0.0040(12)
C23 0.062(2) 0.0263(15) 0.0401(18) 0.0104(13) 0.0047(16) -0.0064(14)
C24 0.054(2) 0.0370(16) 0.0322(16) 0.0170(13) 0.0234(14) 0.0226(15)
C25 0.052(2) 0.0275(15) 0.0355(16) 0.0056(13) -0.0131(14) -0.0044(13)
C26 0.0371(15) 0.0211(12) 0.0228(13) 0.0061(10) -0.0011(11) -0.0017(10)
C27 0.059(2) 0.0261(15) 0.052(2) 0.0019(14) -0.0065(17) -0.0132(14)
C28 0.083(3) 0.053(2) 0.0279(17) 0.0077(15) 0.0044(17) -0.026(2)
C29 0.067(2) 0.0355(17) 0.0432(19) -0.0011(15) -0.0166(17) -0.0156(16)
C30 0.0404(17) 0.0282(14) 0.0464(18) -0.0035(14) 0.0170(14) -0.0104(13)
C31 0.0400(17) 0.0207(13) 0.0391(16) 0.0064(12) 0.0031(13) -0.0007(11)
C32 0.0225(14) 0.0423(18) 0.060(2) -0.0141(16) 0.0126(14) -0.0041(12)
C33 0.0228(13) 0.0214(12) 0.0360(15) 0.0102(11) -0.0004(11) 0.0024(10)
C34 0.053(2) 0.0299(15) 0.0367(17) -0.0016(13) -0.0079(14) -0.0070(14)

loop_
_atom_type_symbol
_atom_type_description
_atom_type_scat_dispersion_real
_atom_type_scat_dispersion_imag
_atom_type_scat_source
C C 0.0033 0.0016 'International Tables Vol C Tables 4.2.6.8 and 6.1.1.4'
H H 0.0000 0.0000 'International Tables Vol C Tables 4.2.6.8 and 6.1.1.4'
N N 0.0061 0.0033 'International Tables Vol C Tables 4.2.6.8 and 6.1.1.4'
O O 0.0106 0.0060 'International Tables Vol C Tables 4.2.6.8 and 6.1.1.4'
Co Co 0.3494 0.9721 'International Tables Vol C Tables 4.2.6.8 and 6.1.1.4'

loop_
_geom_angle_atom_site_label_1
_geom_angle_atom_site_label_2
_geom_angle_atom_site_label_3
_geom_angle
_geom_angle_site_symmetry_1
_geom_angle_site_symmetry_3
_geom_angle_publ_flag
O1 Co1 O2 83.91(7) . . ?
O1 Co1 N4 98.45(8) . . ?
O2 Co1 N4 177.52(8) . . ?
O1 Co1 N1 179.50(9) . . ?
O2 Co1 N1 96.06(7) . . ?
N4 Co1 N1 81.59(8) . . ?
O1 Co1 N2 105.81(8) . . ?
O2 Co1 N2 89.87(8) . . ?
N4 Co1 N2 88.76(8) . . ?
N1 Co1 N2 74.68(8) . . ?
O1 Co1 N3 103.72(8) . . ?
O2 Co1 N3 98.01(8) . . ?
N4 Co1 N3 82.20(9) . . ?
N1 Co1 N3 75.79(8) . . ?
N2 Co1 N3 150.07(8) . . ?
C1 O1 Co1 111.20(15) . . ?
C8 O2 Co1 110.41(15) . . ?
C16 N2 C18 118.7(2) . . ?
C16 N2 Co1 111.52(17) . . ?
C18 N2 Co1 129.59(19) . . ?
C26 N1 C33 112.1(2) . . ?
C26 N1 C12 109.6(2) . . ?
C33 N1 C12 111.6(2) . . ?
C26 N1 Co1 107.94(15) . . ?
C33 N1 Co1 108.85(15) . . ?
C12 N1 Co1 106.49(14) . . ?
C15 N3 C31 118.1(2) . . ?
C15 N3 Co1 111.56(17) . . ?
C31 N3 Co1 129.93(19) . . ?
C9 N4 C19 119.5(3) . . ?
C9 N4 Co1 114.53(18) . . ?
C19 N4 Co1 125.0(2) . . ?
O1 C1 C4 122.9(2) . . ?
O1 C1 C8 116.5(2) . . ?
C4 C1 C8 120.6(2) . . ?
C24 C2 C11 107.6(2) . . ?
C24 C2 C4 110.9(2) . . ?
C11 C2 C4 112.3(2) . . ?
C24 C2 C22 109.2(3) . . ?
C11 C2 C22 106.6(2) . . ?
C4 C2 C22 110.1(2) . . ?
C5 C3 C4 121.9(2) . . ?
C5 C3 H3A 119.0 . . ?
C4 C3 H3A 119.0 . . ?
C3 C4 C1 117.4(2) . . ?
C3 C4 C2 121.6(2) . . ?
C1 C4 C2 121.0(2) . . ?
C3 C5 C6 122.0(2) . . ?
C3 C5 H5A 119.0 . . ?
C6 C5 H5A 119.0 . . ?
C5 C6 C8 117.6(2) . . ?
C5 C6 C7 122.1(2) . . ?
C8 C6 C7 120.2(2) . . ?
C13 C7 C21 107.5(2) . . ?
C13 C7 C6 112.3(2) . . ?
C21 C7 C6 111.6(2) . . ?
C13 C7 C17 107.6(2) . . ?
C21 C7 C17 109.4(2) . . ?
C6 C7 C17 108.2(2) . . ?
O2 C8 C6 122.6(2) . . ?
O2 C8 C1 116.9(2) . . ?
C6 C8 C1 120.4(2) . . ?
N4 C9 C14 121.2(3) . . ?
N4 C9 C33 117.5(2) . . ?
C14 C9 C33 121.2(2) . . ?
C34 C10 C16 118.2(3) . . ?
C34 C10 H10A 120.9 . . ?
C16 C10 H10A 120.9 . . ?
C2 C11 H11A 109.5 . . ?
C2 C11 H11B 109.5 . . ?
H11A C11 H11B 109.5 . . ?
C2 C11 H11C 109.5 . . ?
H11A C11 H11C 109.5 . . ?
H11B C11 H11C 109.5 . . ?
N1 C12 C16 110.7(2) . . ?
N1 C12 H12A 109.5 . . ?
C16 C12 H12A 109.5 . . ?
N1 C12 H12B 109.5 . . ?
C16 C12 H12B 109.5 . . ?
H12A C12 H12B 108.1 . . ?
C7 C13 H13A 109.5 . . ?
C7 C13 H13B 109.5 . . ?
H13A C13 H13B 109.5 . . ?
C7 C13 H13C 109.5 . . ?
H13A C13 H13C 109.5 . . ?
H13B C13 H13C 109.5 . . ?
C9 C14 C32 118.6(3) . . ?
C9 C14 H14A 120.7 . . ?
C32 C14 H14A 120.7 . . ?
N3 C15 C25 123.3(3) . . ?
N3 C15 C26 115.5(2) . . ?
C25 C15 C26 121.2(2) . . ?
N2 C16 C10 123.0(2) . . ?
N2 C16 C12 116.3(2) . . ?
C10 C16 C12 120.7(2) . . ?
C7 C17 H17A 109.5 . . ?
C7 C17 H17B 109.5 . . ?
H17A C17 H17B 109.5 . . ?
C7 C17 H17C 109.5 . . ?
H17A C17 H17C 109.5 . . ?
H17B C17 H17C 109.5 . . ?
N2 C18 C20 120.8(3) . . ?
N2 C18 C28 117.6(3) . . ?
C20 C18 C28 121.6(3) . . ?
N4 C19 C30 122.4(3) . . ?
N4 C19 H19A 118.8 . . ?
C30 C19 H19A 118.8 . . ?
C34 C20 C18 120.0(3) . . ?
C34 C20 H20A 120.0 . . ?
C18 C20 H20A 120.0 . . ?
C7 C21 H21A 109.5 . . ?
C7 C21 H21B 109.5 . . ?
H21A C21 H21B 109.5 . . ?
C7 C21 H21C 109.5 . . ?
H21A C21 H21C 109.5 . . ?
H21B C21 H21C 109.5 . . ?
C2 C22 H22A 109.5 . . ?
C2 C22 H22B 109.5 . . ?
H22A C22 H22B 109.5 . . ?
C2 C22 H22C 109.5 . . ?
H22A C22 H22C 109.5 . . ?
H22B C22 H22C 109.5 . . ?
C31 C23 H23A 109.5 . . ?
C31 C23 H23B 109.5 . . ?
H23A C23 H23B 109.5 . . ?
C31 C23 H23C 109.5 . . ?
H23A C23 H23C 109.5 . . ?
H23B C23 H23C 109.5 . . ?
C2 C24 H24A 109.5 . . ?
C2 C24 H24B 109.5 . . ?
H24A C24 H24B 109.5 . . ?
C2 C24 H24C 109.5 . . ?
H24A C24 H24C 109.5 . . ?
H24B C24 H24C 109.5 . . ?
C29 C25 C15 118.6(3) . . ?
C29 C25 H25A 120.7 . . ?
C15 C25 H25A 120.7 . . ?
N1 C26 C15 111.4(2) . . ?
N1 C26 H26A 109.4 . . ?
C15 C26 H26A 109.4 . . ?
N1 C26 H26B 109.4 . . ?
C15 C26 H26B 109.4 . . ?
H26A C26 H26B 108.0 . . ?
C29 C27 C31 120.5(3) . . ?
C29 C27 H27A 119.8 . . ?
C31 C27 H27A 119.8 . . ?
C18 C28 H28A 109.5 . . ?
C18 C28 H28B 109.5 . . ?
H28A C28 H28B 109.5 . . ?
C18 C28 H28C 109.5 . . ?
H28A C28 H28C 109.5 . . ?
H28B C28 H28C 109.5 . . ?
C27 C29 C25 118.4(3) . . ?
C27 C29 H29A 120.8 . . ?
C25 C29 H29A 120.8 . . ?
C19 C30 C32 118.5(3) . . ?
C19 C30 H30A 120.8 . . ?
C32 C30 H30A 120.8 . . ?
N3 C31 C27 121.1(3) . . ?
N3 C31 C23 117.9(3) . . ?
C27 C31 C23 120.9(3) . . ?
C30 C32 C14 119.7(3) . . ?
C30 C32 H32A 120.1 . . ?
C14 C32 H32A 120.1 . . ?
N1 C33 C9 114.4(2) . . ?
N1 C33 H33A 108.7 . . ?
C9 C33 H33A 108.7 . . ?
N1 C33 H33B 108.7 . . ?
C9 C33 H33B 108.7 . . ?
H33A C33 H33B 107.6 . . ?
C20 C34 C10 119.1(3) . . ?
C20 C34 H34A 120.4 . . ?
C10 C34 H34A 120.4 . . ?

loop_
_geom_bond_atom_site_label_1
_geom_bond_atom_site_label_2
_geom_bond_distance
_geom_bond_site_symmetry_2
_geom_bond_publ_flag
Co1 O1 1.9667(17) . ?
Co1 O2 1.9902(18) . ?
Co1 N4 2.102(2) . ?
Co1 N1 2.172(2) . ?
Co1 N2 2.298(2) . ?
Co1 N3 2.327(2) . ?
O1 C1 1.337(3) . ?
O2 C8 1.328(3) . ?
N2 C16 1.344(3) . ?
N2 C18 1.345(4) . ?
N1 C26 1.473(3) . ?
N1 C33 1.476(3) . ?
N1 C12 1.487(3) . ?
N3 C15 1.344(3) . ?
N3 C31 1.353(4) . ?
N4 C9 1.340(3) . ?
N4 C19 1.347(3) . ?
C1 C4 1.410(3) . ?
C1 C8 1.447(3) . ?
C2 C24 1.527(4) . ?
C2 C11 1.526(3) . ?
C2 C4 1.537(3) . ?
C2 C22 1.546(4) . ?
C3 C5 1.393(3) . ?
C3 C4 1.403(3) . ?
C3 H3A 0.9300 . ?
C5 C6 1.402(3) . ?
C5 H5A 0.9300 . ?
C6 C8 1.407(3) . ?
C6 C7 1.537(3) . ?
C7 C13 1.533(4) . ?
C7 C21 1.533(4) . ?
C7 C17 1.546(4) . ?
C9 C14 1.379(4) . ?
C9 C33 1.523(4) . ?
C10 C34 1.380(4) . ?
C10 C16 1.385(4) . ?
C10 H10A 0.9300 . ?
C11 H11A 0.9600 . ?
C11 H11B 0.9600 . ?
C11 H11C 0.9600 . ?
C12 C16 1.500(4) . ?
C12 H12A 0.9700 . ?
C12 H12B 0.9700 . ?
C13 H13A 0.9600 . ?
C13 H13B 0.9600 . ?
C13 H13C 0.9600 . ?
C14 C32 1.396(4) . ?
C14 H14A 0.9300 . ?
C15 C25 1.384(4) . ?
C15 C26 1.507(4) . ?
C17 H17A 0.9600 . ?
C17 H17B 0.9600 . ?
C17 H17C 0.9600 . ?
C18 C20 1.393(4) . ?
C18 C28 1.481(4) . ?
C19 C30 1.365(4) . ?
C19 H19A 0.9300 . ?
C20 C34 1.374(5) . ?
C20 H20A 0.9300 . ?
C21 H21A 0.9600 . ?
C21 H21B 0.9600 . ?
C21 H21C 0.9600 . ?
C22 H22A 0.9600 . ?
C22 H22B 0.9600 . ?
C22 H22C 0.9600 . ?
C23 C31 1.485(4) . ?
C23 H23A 0.9600 . ?
C23 H23B 0.9600 . ?
C23 H23C 0.9600 . ?
C24 H24A 0.9600 . ?
C24 H24B 0.9600 . ?
C24 H24C 0.9600 . ?
C25 C29 1.386(4) . ?
C25 H25A 0.9300 . ?
C26 H26A 0.9700 . ?
C26 H26B 0.9700 . ?
C27 C29 1.378(5) . ?
C27 C31 1.387(5) . ?
C27 H27A 0.9300 . ?
C28 H28A 0.9600 . ?
C28 H28B 0.9600 . ?
C28 H28C 0.9600 . ?
C29 H29A 0.9300 . ?
C30 C32 1.376(5) . ?
C30 H30A 0.9300 . ?
C32 H32A 0.9300 . ?
C33 H33A 0.9700 . ?
C33 H33B 0.9700 . ?
C34 H34A 0.9300 . ?

loop_
_geom_torsion_atom_site_label_1
_geom_torsion_atom_site_label_2
_geom_torsion_atom_site_label_3
_geom_torsion_atom_site_label_4
_geom_torsion
_geom_torsion_site_symmetry_1
_geom_torsion_site_symmetry_2
_geom_torsion_site_symmetry_3
_geom_torsion_site_symmetry_4
_geom_torsion_publ_flag
Co1 O1 C1 C4 174.78(19) . . . . ?
Co1 O1 C1 C8 -6.1(3) . . . . ?
C5 C3 C4 C1 -0.8(3) . . . . ?
C5 C3 C4 C2 178.4(2) . . . . ?
O1 C1 C4 C3 -178.9(2) . . . . ?
C8 C1 C4 C3 2.0(3) . . . . ?
O1 C1 C4 C2 1.9(4) . . . . ?
C8 C1 C4 C2 -177.2(2) . . . . ?
C24 C2 C4 C3 120.6(3) . . . . ?
C11 C2 C4 C3 0.2(3) . . . . ?
C22 C2 C4 C3 -118.4(3) . . . . ?
C24 C2 C4 C1 -60.3(3) . . . . ?
C11 C2 C4 C1 179.3(2) . . . . ?
C22 C2 C4 C1 60.7(3) . . . . ?
C4 C3 C5 C6 -0.3(4) . . . . ?
C3 C5 C6 C8 0.0(3) . . . . ?
C3 C5 C6 C7 177.0(2) . . . . ?
C5 C6 C7 C13 4.6(3) . . . . ?
C8 C6 C7 C13 -178.6(2) . . . . ?
C5 C6 C7 C21 125.4(3) . . . . ?
C8 C6 C7 C21 -57.7(3) . . . . ?
C5 C6 C7 C17 -114.1(3) . . . . ?
C8 C6 C7 C17 62.8(3) . . . . ?
Co1 O2 C8 C6 -171.89(19) . . . . ?
Co1 O2 C8 C1 8.5(3) . . . . ?
C5 C6 C8 O2 -178.5(2) . . . . ?
C7 C6 C8 O2 4.5(4) . . . . ?
C5 C6 C8 C1 1.2(3) . . . . ?
C7 C6 C8 C1 -175.8(2) . . . . ?
O1 C1 C8 O2 -1.7(3) . . . . ?
C4 C1 C8 O2 177.4(2) . . . . ?
O1 C1 C8 C6 178.6(2) . . . . ?
C4 C1 C8 C6 -2.2(4) . . . . ?
C19 N4 C9 C14 -0.6(4) . . . . ?
Co1 N4 C9 C14 168.9(2) . . . . ?
C19 N4 C9 C33 176.6(2) . . . . ?
Co1 N4 C9 C33 -14.0(3) . . . . ?
C26 N1 C12 C16 -164.9(2) . . . . ?
C33 N1 C12 C16 70.3(3) . . . . ?
Co1 N1 C12 C16 -48.3(2) . . . . ?
N4 C9 C14 C32 0.2(4) . . . . ?
C33 C9 C14 C32 -176.9(3) . . . . ?
C31 N3 C15 C25 1.4(4) . . . . ?
Co1 N3 C15 C25 -172.2(3) . . . . ?
C31 N3 C15 C26 -175.1(3) . . . . ?
Co1 N3 C15 C26 11.2(3) . . . . ?
C18 N2 C16 C10 -0.3(4) . . . . ?
Co1 N2 C16 C10 -175.7(2) . . . . ?
C18 N2 C16 C12 177.9(2) . . . . ?
Co1 N2 C16 C12 2.5(3) . . . . ?
C34 C10 C16 N2 1.4(4) . . . . ?
C34 C10 C16 C12 -176.7(3) . . . . ?
N1 C12 C16 N2 30.5(3) . . . . ?
N1 C12 C16 C10 -151.3(2) . . . . ?
C16 N2 C18 C20 -1.0(4) . . . . ?
Co1 N2 C18 C20 173.5(2) . . . . ?
C16 N2 C18 C28 179.7(3) . . . . ?
Co1 N2 C18 C28 -5.9(4) . . . . ?
C9 N4 C19 C30 0.4(4) . . . . ?
Co1 N4 C19 C30 -167.9(2) . . . . ?
N2 C18 C20 C34 1.1(5) . . . . ?
C28 C18 C20 C34 -179.6(4) . . . . ?
N3 C15 C25 C29 -2.3(5) . . . . ?
C26 C15 C25 C29 174.1(3) . . . . ?
C33 N1 C26 C15 -73.0(3) . . . . ?
C12 N1 C26 C15 162.4(2) . . . . ?
Co1 N1 C26 C15 46.8(2) . . . . ?
N3 C15 C26 N1 -39.2(3) . . . . ?
C25 C15 C26 N1 144.1(3) . . . . ?
C31 C27 C29 C25 0.8(6) . . . . ?
C15 C25 C29 C27 1.1(6) . . . . ?
N4 C19 C30 C32 0.3(5) . . . . ?
C15 N3 C31 C27 0.6(4) . . . . ?
Co1 N3 C31 C27 172.8(2) . . . . ?
C15 N3 C31 C23 -179.9(3) . . . . ?
Co1 N3 C31 C23 -7.7(4) . . . . ?
C29 C27 C31 N3 -1.7(6) . . . . ?
C29 C27 C31 C23 178.9(4) . . . . ?
C19 C30 C32 C14 -0.7(5) . . . . ?
C9 C14 C32 C30 0.5(5) . . . . ?
C26 N1 C33 C9 102.9(3) . . . . ?
C12 N1 C33 C9 -133.7(2) . . . . ?
Co1 N1 C33 C9 -16.4(3) . . . . ?
N4 C9 C33 N1 21.0(3) . . . . ?
C14 C9 C33 N1 -161.8(2) . . . . ?
C18 C20 C34 C10 0.1(5) . . . . ?
C16 C10 C34 C20 -1.3(5) . . . . ?
